data_4318506
loop_
_publ_author_name
'Luqin Yang'
'Debbie C. Crans'
'Susie M. Miller'
'Agnete la Cour'
'Oren P. Anderson'
'Peter M. Kaszynski'
'Michael E. Godzala'
'LaTanya D. Austin'
'Gail R. Willsky'

_publ_section_title
;
 Cobalt(II) and Cobalt(III) Dipicolinate Complexes: Solid State, Solution,
 and in Vivo Insulin-like Properties
;
_journal_name_full 'Inorganic Chemistry'
_journal_page_first 4859
_journal_page_last 4871
_journal_paper_doi 10.1021/ic020062l
_journal_volume 41
_journal_year 2002
_chemical_formula_sum 'C14 H14 Co N2 O11'
_chemical_formula_weight 445.20
_chemical_name_common '[Co(H2dipic)(dipic)].3H2O'
_chemical_name_systematic
;
cobalt(II)(2,6-pyridinedicarboxylicacid)
(2,6-pyridinedicarboxylate)trihydrate 
;
_space_group_IT_number 14
_symmetry_cell_setting monoclinic
_symmetry_space_group_name_Hall '-P 2ybc'
_symmetry_space_group_name_H-M 'P 1 21/c 1'
_atom_sites_solution_hydrogens 'hydrogen atoms found in map'
_atom_sites_solution_primary direct
_atom_sites_solution_secondary difmap
_audit_creation_method SHELXL-97
_cell_angle_alpha 90.00
_cell_angle_beta 115.81(3)
_cell_angle_gamma 90.00
_cell_formula_units_Z 4
_cell_length_a 13.806(3)
_cell_length_b 10.036(2)
_cell_length_c 13.646(3)
_cell_measurement_temperature 293(2)
_cell_volume 1702.1(8)
_computing_cell_refinement 'SMART, Bruker'
_computing_data_collection 'SMART, Bruker'
_computing_data_reduction 'SAINT, Bruker'
_computing_molecular_graphics SHELXTL
_computing_publication_material SHELXTL
_computing_structure_refinement 'SHELXL-97 (Sheldrick, 1997)'
_computing_structure_solution 'SHELXS-97 (Sheldrick, 1990)'
_diffrn_ambient_temperature 293(2)
_diffrn_measured_fraction_theta_full 0.967
_diffrn_measured_fraction_theta_max 0.967
_diffrn_measurement_device_type 'Bruker AXS SMART CCD area detector'
_diffrn_radiation_monochromator graphite
_diffrn_radiation_source 'fine-focus sealed tube'
_diffrn_radiation_type MoK\a
_diffrn_radiation_wavelength 0.71073
_diffrn_reflns_av_R_equivalents 0.0686
_diffrn_reflns_av_sigmaI/netI 0.0991
_diffrn_reflns_limit_h_max 18
_diffrn_reflns_limit_h_min -17
_diffrn_reflns_limit_k_max 7
_diffrn_reflns_limit_k_min -13
_diffrn_reflns_limit_l_max 18
_diffrn_reflns_limit_l_min -18
_diffrn_reflns_number 10959
_diffrn_reflns_theta_full 28.35
_diffrn_reflns_theta_max 28.35
_diffrn_reflns_theta_min 1.64
_exptl_absorpt_coefficient_mu 1.075
_exptl_absorpt_correction_T_max 0.981
_exptl_absorpt_correction_T_min 0.681
_exptl_absorpt_correction_type SADABS
_exptl_crystal_colour purple
_exptl_crystal_density_diffrn 1.737
_exptl_crystal_density_method 'not measured'
_exptl_crystal_description plate
_exptl_crystal_F_000 908
_exptl_crystal_size_max 0.38
_exptl_crystal_size_mid 0.22
_exptl_crystal_size_min 0.21
_refine_diff_density_max 0.388
_refine_diff_density_min -0.646
_refine_diff_density_rms 0.088
_refine_ls_extinction_coef 0.0012(5)
_refine_ls_extinction_expression Fc^*^=kFc[1+0.001xFc^2^\l^3^/sin(2\q)]^-1/4^
_refine_ls_extinction_method SHELXL
_refine_ls_goodness_of_fit_ref 0.988
_refine_ls_hydrogen_treatment 'refined isotropically'
_refine_ls_matrix_type full
_refine_ls_number_parameters 310
_refine_ls_number_reflns 4114
_refine_ls_number_restraints 1
_refine_ls_restrained_S_all 0.987
_refine_ls_R_factor_all 0.1282
_refine_ls_R_factor_gt 0.0497
_refine_ls_shift/su_max 0.190
_refine_ls_shift/su_mean 0.007
_refine_ls_structure_factor_coef Fsqd
_refine_ls_weighting_details 'calc w=1/[\s^2^(Fo^2^)+(0.0427P)^2^+0.0000P] where P=(Fo^2^+2Fc^2^)/3'
_refine_ls_weighting_scheme calc
_refine_ls_wR_factor_gt 0.0895
_refine_ls_wR_factor_ref 0.1145
_reflns_number_gt 2175
_reflns_number_total 4114
_reflns_threshold_expression >2sigma(I)
_cod_data_source_file ic020062l_1.cif
_cod_data_source_block saddc38
_cod_depositor_comments
;
The following automatic conversions were performed:

'_symmetry_cell_setting' value 'Monoclinic' changed to 'monoclinic'
according to the built-in table from CIF Core dictionary named
'cif_core.dic' version 2.4.1 from 2010-06-29.

Automatic conversion script
Id: cif_fix_values 1646 2011-03-28 12:23:43Z adriana 
;
_cod_original_cell_volume 1702.1(6)
_cod_database_code 4318506

loop_
_symmetry_equiv_pos_as_xyz
'x, y, z'
'-x, y+1/2, -z+1/2'
'-x, -y, -z'
'x, -y-1/2, z-1/2'

loop_
_atom_site_label
_atom_site_type_symbol
_atom_site_fract_x
_atom_site_fract_y
_atom_site_fract_z
_atom_site_U_iso_or_equiv
_atom_site_adp_type
_atom_site_occupancy
_atom_site_symmetry_multiplicity
_atom_site_calc_flag
_atom_site_refinement_flags
_atom_site_disorder_assembly
_atom_site_disorder_group
Co Co 0.75026(4) 0.49829(5) 0.74961(4) 0.02248(15) Uani 1 1 d . . .
O1 O 0.6515(2) 0.3301(3) 0.6726(2) 0.0310(6) Uani 1 1 d . . .
H1 H 0.687(4) 0.239(5) 0.659(4) 0.087 Uiso 1 1 d . . .
N1 N 0.6000(2) 0.5752(3) 0.6850(2) 0.0224(7) Uani 1 1 d . . .
C1 C 0.5175(3) 0.4937(4) 0.6308(3) 0.0246(8) Uani 1 1 d . . .
O2 O 0.77338(18) 0.7143(2) 0.78825(19) 0.0280(6) Uani 1 1 d . . .
C2 C 0.4121(3) 0.5406(4) 0.5854(3) 0.0306(10) Uani 1 1 d . . .
H2 H 0.360(2) 0.485(3) 0.546(3) 0.015(9) Uiso 1 1 d . . .
O3 O 0.4787(2) 0.2702(3) 0.5738(2) 0.0472(8) Uani 1 1 d . . .
C3 C 0.3948(3) 0.6741(4) 0.5976(3) 0.0323(10) Uani 1 1 d . . .
H3 H 0.322(3) 0.703(3) 0.571(3) 0.029(10) Uiso 1 1 d . . .
O4 O 0.6787(2) 0.9009(3) 0.7765(2) 0.0316(7) Uani 1 1 d . . .
H4A H 0.747(4) 0.935(5) 0.826(4) 0.083(18) Uiso 1 1 d . . .
C4 C 0.4807(3) 0.7580(4) 0.6539(3) 0.0301(9) Uani 1 1 d . . .
H4 H 0.476(3) 0.855(4) 0.666(3) 0.048(13) Uiso 1 1 d . . .
C5 C 0.5838(3) 0.7045(4) 0.6965(3) 0.0222(8) Uani 1 1 d . . .
C6 C 0.5491(3) 0.3518(4) 0.6240(3) 0.0320(9) Uani 1 1 d . . .
C7 C 0.6876(3) 0.7766(4) 0.7586(3) 0.0244(8) Uani 1 1 d . . .
O11 O 0.76232(19) 0.4492(2) 0.91128(19) 0.0276(6) Uani 1 1 d . . .
N11 N 0.8968(2) 0.4141(3) 0.8279(2) 0.0209(7) Uani 1 1 d . . .
C11 C 0.9282(3) 0.3625(3) 0.9278(3) 0.0229(8) Uani 1 1 d . . .
O12 O 0.81303(18) 0.5116(3) 0.63412(18) 0.0286(6) Uani 1 1 d . . .
C12 C 1.0250(3) 0.2977(4) 0.9802(3) 0.0255(8) Uani 1 1 d . . .
H12 H 1.048(2) 0.261(3) 1.050(3) 0.026(10) Uiso 1 1 d . . .
O13 O 0.8695(2) 0.3439(3) 1.06675(19) 0.0315(6) Uani 1 1 d . . .
C13 C 1.0907(3) 0.2859(4) 0.9266(3) 0.0287(9) Uani 1 1 d . . .
H13 H 1.158(2) 0.246(3) 0.960(2) 0.021(9) Uiso 1 1 d . . .
O14 O 0.95904(19) 0.4682(2) 0.60784(19) 0.0302(6) Uani 1 1 d . . .
C14 C 1.0568(3) 0.3388(4) 0.8230(3) 0.0260(9) Uani 1 1 d . . .
H14 H 1.102(2) 0.333(3) 0.787(3) 0.023(9) Uiso 1 1 d . . .
C15 C 0.9588(3) 0.4020(3) 0.7755(3) 0.0219(8) Uani 1 1 d . . .
C16 C 0.8468(3) 0.3874(4) 0.9719(3) 0.0254(8) Uani 1 1 d . . .
C17 C 0.9074(3) 0.4657(3) 0.6634(3) 0.0238(8) Uani 1 1 d . . .
O20 O 0.2598(3) -0.1151(3) 0.3565(3) 0.0421(8) Uani 1 1 d . . .
H20A H 0.300(4) -0.073(6) 0.387(5) 0.082 Uiso 1 1 d . . .
H20B H 0.209(4) -0.138(5) 0.387(4) 0.081 Uiso 1 1 d . . .
O30 O 0.8462(2) 0.4784(3) 0.3901(2) 0.0350(7) Uani 1 1 d . . .
H30B H 0.895(4) 0.496(5) 0.374(4) 0.070 Uiso 1 1 d . . .
H30A H 0.867(4) 0.478(5) 0.449(4) 0.070 Uiso 1 1 d . . .
O40A O 0.3829(9) 0.0407(12) 0.5099(10) 0.049(3) Uiso 0.33 1 d P . .
O40B O 0.3373(8) 0.0850(10) 0.4742(8) 0.045(3) Uiso 0.33 1 d P . .
O40C O 0.4400(10) 0.0204(15) 0.4955(10) 0.051(4) Uiso 0.30 1 d P . .
O40D O 0.416(5) 0.057(7) 0.455(5) 0.043(18) Uiso 0.05 1 d P . .
H40A H 0.450(3) 0.014(6) 0.536(5) 0.085 Uiso 1 1 d D . .
H40B H 0.344(4) 0.051(6) 0.524(5) 0.086 Uiso 1 1 d D . .

loop_
_atom_site_aniso_label
_atom_site_aniso_U_11
_atom_site_aniso_U_22
_atom_site_aniso_U_33
_atom_site_aniso_U_23
_atom_site_aniso_U_13
_atom_site_aniso_U_12
Co 0.0207(2) 0.0243(3) 0.0220(2) 0.0011(2) 0.00889(17) 0.0018(2)
O1 0.0365(16) 0.0245(15) 0.0353(15) -0.0060(12) 0.0186(13) -0.0019(13)
N1 0.0222(16) 0.0276(18) 0.0186(15) -0.0010(13) 0.0100(13) -0.0009(14)
C1 0.0247(18) 0.034(2) 0.0164(17) -0.0027(18) 0.0103(14) -0.0058(19)
O2 0.0230(13) 0.0278(15) 0.0303(14) 0.0007(12) 0.0090(11) 0.0009(12)
C2 0.022(2) 0.048(3) 0.023(2) -0.0006(18) 0.0101(16) -0.010(2)
O3 0.0498(18) 0.0460(19) 0.0497(19) -0.0198(15) 0.0253(15) -0.0222(16)
C3 0.020(2) 0.049(3) 0.030(2) 0.006(2) 0.0125(17) 0.011(2)
O4 0.0337(16) 0.0242(16) 0.0371(16) -0.0056(13) 0.0154(14) 0.0009(13)
C4 0.025(2) 0.038(3) 0.026(2) 0.0035(19) 0.0110(17) 0.006(2)
C5 0.0224(18) 0.027(2) 0.0178(18) 0.0048(16) 0.0089(15) 0.0061(16)
C6 0.037(2) 0.040(3) 0.023(2) -0.0074(19) 0.0168(18) -0.011(2)
C7 0.0258(19) 0.030(2) 0.0178(19) 0.0022(17) 0.0095(15) -0.0015(18)
O11 0.0279(14) 0.0317(15) 0.0267(14) 0.0026(12) 0.0151(12) 0.0033(12)
N11 0.0206(15) 0.0179(16) 0.0229(16) -0.0001(13) 0.0085(13) 0.0010(13)
C11 0.0268(19) 0.019(2) 0.0225(19) 0.0007(16) 0.0103(16) -0.0034(16)
O12 0.0239(13) 0.0379(16) 0.0251(13) 0.0087(12) 0.0116(11) 0.0038(13)
C12 0.031(2) 0.020(2) 0.021(2) 0.0017(16) 0.0066(16) 0.0010(17)
O13 0.0414(15) 0.0337(16) 0.0225(14) 0.0049(12) 0.0167(12) 0.0035(13)
C13 0.0226(19) 0.028(2) 0.031(2) 0.0018(18) 0.0074(17) 0.0056(18)
O14 0.0304(14) 0.0398(18) 0.0242(13) 0.0034(11) 0.0154(12) 0.0014(12)
C14 0.027(2) 0.025(2) 0.029(2) -0.0010(17) 0.0147(18) 0.0018(17)
C15 0.0225(19) 0.0204(19) 0.0237(19) -0.0025(16) 0.0110(16) -0.0024(16)
C16 0.030(2) 0.022(2) 0.025(2) -0.0067(17) 0.0130(17) -0.0064(17)
C17 0.027(2) 0.021(2) 0.0210(18) -0.0007(15) 0.0086(16) -0.0042(16)
O20 0.057(2) 0.037(2) 0.045(2) 0.0010(15) 0.0338(18) -0.0033(16)
O30 0.0347(16) 0.0444(19) 0.0278(15) 0.0055(15) 0.0154(13) 0.0029(14)

loop_
_atom_type_symbol
_atom_type_description
_atom_type_scat_dispersion_real
_atom_type_scat_dispersion_imag
_atom_type_scat_source
C C 0.0033 0.0016 'International Tables Vol C Tables 4.2.6.8 and 6.1.1.4'
H H 0.0000 0.0000 'International Tables Vol C Tables 4.2.6.8 and 6.1.1.4'
N N 0.0061 0.0033 'International Tables Vol C Tables 4.2.6.8 and 6.1.1.4'
O O 0.0106 0.0060 'International Tables Vol C Tables 4.2.6.8 and 6.1.1.4'
Co Co 0.3494 0.9721 'International Tables Vol C Tables 4.2.6.8 and 6.1.1.4'

loop_
_geom_angle_atom_site_label_1
_geom_angle_atom_site_label_2
_geom_angle_atom_site_label_3
_geom_angle
_geom_angle_site_symmetry_1
_geom_angle_site_symmetry_3
_geom_angle_publ_flag
N11 Co N1 173.58(11) . . ?
N11 Co O12 77.20(10) . . ?
N1 Co O12 109.13(10) . . ?
N11 Co O1 101.98(11) . . ?
N1 Co O1 76.89(11) . . ?
O12 Co O1 93.68(10) . . ?
N11 Co O11 75.74(10) . . ?
N1 Co O11 97.97(10) . . ?
O12 Co O11 152.85(9) . . ?
O1 Co O11 94.01(10) . . ?
N11 Co O2 106.01(10) . . ?
N1 Co O2 75.23(10) . . ?
O12 Co O2 93.00(9) . . ?
O1 Co O2 152.00(10) . . ?
O11 Co O2 92.32(9) . . ?
C6 O1 Co 116.1(3) . . ?
C6 O1 H1 121(2) . . ?
Co O1 H1 121(2) . . ?
C1 N1 C5 120.9(3) . . ?
C1 N1 Co 118.3(2) . . ?
C5 N1 Co 120.7(2) . . ?
N1 C1 C2 121.0(4) . . ?
N1 C1 C6 114.4(3) . . ?
C2 C1 C6 124.6(3) . . ?
C7 O2 Co 113.3(2) . . ?
C3 C2 C1 118.4(4) . . ?
C3 C2 H2 123(2) . . ?
C1 C2 H2 119(2) . . ?
C4 C3 C2 120.4(4) . . ?
C4 C3 H3 122(2) . . ?
C2 C3 H3 117(2) . . ?
C7 O4 H4A 110(3) . . ?
C3 C4 C5 118.1(4) . . ?
C3 C4 H4 126(2) . . ?
C5 C4 H4 116(2) . . ?
N1 C5 C4 121.3(3) . . ?
N1 C5 C7 111.6(3) . . ?
C4 C5 C7 127.1(4) . . ?
O3 C6 O1 126.7(4) . . ?
O3 C6 C1 119.0(4) . . ?
O1 C6 C1 114.2(3) . . ?
O2 C7 O4 125.6(3) . . ?
O2 C7 C5 119.0(3) . . ?
O4 C7 C5 115.4(3) . . ?
C16 O11 Co 114.4(2) . . ?
C15 N11 C11 120.6(3) . . ?
C15 N11 Co 118.8(2) . . ?
C11 N11 Co 120.4(2) . . ?
N11 C11 C12 121.5(3) . . ?
N11 C11 C16 111.9(3) . . ?
C12 C11 C16 126.5(3) . . ?
C17 O12 Co 116.1(2) . . ?
C11 C12 C13 118.2(3) . . ?
C11 C12 H12 122(2) . . ?
C13 C12 H12 120(2) . . ?
C14 C13 C12 119.6(3) . . ?
C14 C13 H13 119(2) . . ?
C12 C13 H13 122(2) . . ?
C15 C14 C13 118.9(3) . . ?
C15 C14 H14 121(2) . . ?
C13 C14 H14 120(2) . . ?
N11 C15 C14 121.1(3) . . ?
N11 C15 C17 111.9(3) . . ?
C14 C15 C17 127.0(3) . . ?
O11 C16 O13 125.8(3) . . ?
O11 C16 C11 117.2(3) . . ?
O13 C16 C11 117.0(3) . . ?
O14 C17 O12 125.5(3) . . ?
O14 C17 C15 118.7(3) . . ?
O12 C17 C15 115.8(3) . . ?
H20A O20 H20B 115(6) . . ?
H30B O30 H30A 109(5) . . ?
O40B O40A O40C 123(2) . . ?
O40B O40A O40D 87(4) . . ?
O40C O40A O40D 36(4) . . ?
O40B O40A H40A 152(5) . . ?
O40C O40A H40A 33(4) . . ?
O40D O40A H40A 68(5) . . ?
O40B O40A H40B 62(5) . . ?
O40C O40A H40B 174(6) . . ?
O40D O40A H40B 149(7) . . ?
H40A O40A H40B 142(7) . . ?
O40A O40B O40D 56(3) . . ?
O40A O40B O40C 31.4(12) . . ?
O40D O40B O40C 25(3) . . ?
O40A O40B H40B 53(4) . . ?
O40D O40B H40B 109(5) . . ?
O40C O40B H40B 84(4) . . ?
O40D O40C O40A 83(6) . . ?
O40D O40C O40B 58(6) . . ?
O40A O40C O40B 25.3(10) . . ?
O40D O40C O40C 110(7) . 3_656 ?
O40A O40C O40C 165(2) . 3_656 ?
O40B O40C O40C 166.1(17) . 3_656 ?
O40D O40C H40A 144(10) . . ?
O40A O40C H40A 69(6) . . ?
O40B O40C H40A 93(6) . . ?
O40C O40C H40A 96(6) 3_656 . ?
O40C O40D O40A 61(6) . . ?
O40C O40D O40B 98(8) . . ?
O40A O40D O40B 37(2) . . ?
O40C O40D H40A 16(5) . . ?
O40A O40D H40A 49(4) . . ?
O40B O40D H40A 85(5) . . ?

loop_
_geom_bond_atom_site_label_1
_geom_bond_atom_site_label_2
_geom_bond_distance
_geom_bond_site_symmetry_2
_geom_bond_publ_flag
Co N11 2.017(3) . ?
Co N1 2.021(3) . ?
Co O12 2.108(2) . ?
Co O1 2.137(3) . ?
Co O11 2.195(2) . ?
Co O2 2.222(3) . ?
O1 C6 1.292(4) . ?
O1 H1 1.09(5) . ?
N1 C1 1.334(4) . ?
N1 C5 1.337(4) . ?
C1 C2 1.392(5) . ?
C1 C6 1.504(5) . ?
O2 C7 1.241(4) . ?
C2 C3 1.385(6) . ?
C2 H2 0.88(3) . ?
O3 C6 1.227(4) . ?
C3 C4 1.383(5) . ?
C3 H3 0.96(3) . ?
O4 C7 1.288(4) . ?
O4 H4A 0.95(5) . ?
C4 C5 1.390(5) . ?
C4 H4 0.99(4) . ?
C5 C7 1.495(5) . ?
O11 C16 1.260(4) . ?
N11 C15 1.338(4) . ?
N11 C11 1.341(4) . ?
C11 C12 1.374(5) . ?
C11 C16 1.509(5) . ?
O12 C17 1.271(4) . ?
C12 C13 1.397(5) . ?
C12 H12 0.94(3) . ?
O13 C16 1.270(4) . ?
C13 C14 1.387(5) . ?
C13 H13 0.93(3) . ?
O14 C17 1.247(4) . ?
C14 C15 1.375(5) . ?
C14 H14 0.94(3) . ?
C15 C17 1.519(5) . ?
O20 H20A 0.68(5) . ?
O20 H20B 0.99(5) . ?
O30 H30B 0.82(5) . ?
O30 H30A 0.73(5) . ?
O40A O40B 0.751(12) . ?
O40A O40C 0.915(14) . ?
O40A O40D 1.04(6) . ?
O40A H40A 0.88(4) . ?
O40A H40B 0.66(5) . ?
O40B O40D 1.25(7) . ?
O40B O40C 1.468(16) . ?
O40B H40B 0.73(6) . ?
O40C O40D 0.62(7) . ?
O40C O40C 1.66(3) 3_656 ?
O40C H40A 0.52(6) . ?
O40D H40A 1.09(9) . ?

loop_
_geom_hbond_atom_site_label_D
_geom_hbond_atom_site_label_H
_geom_hbond_atom_site_label_A
_geom_hbond_distance_DH
_geom_hbond_distance_HA
_geom_hbond_distance_DA
_geom_hbond_angle_DHA
_geom_hbond_site_symmetry_A
O20 H20A O40A 0.68(5) 1.94(5) 2.572(11) 157(7) .
O30 H30A O14 0.73(5) 1.98(5) 2.690(4) 165(5) .
O1 H1 O20 1.09(5) 1.51(5) 2.595(4) 177(4) 3_656
O4 H4A O30 0.95(5) 1.54(5) 2.469(4) 166(5) 4_576
O20 H20B O13 0.99(5) 1.48(5) 2.465(4) 174(5) 2_646
O30 H30B O14 0.82(5) 1.95(5) 2.730(4) 159(5) 3_766
